data_9016313
loop_
_publ_author_name
'Nagashima, M.'
'Akasada, M.'

_publ_section_title
;
 X-ray Rietveld and 57Fe Mossbauer studies of epidote and piemontite on the join
 Ca2Al2FeSi3O12(OH) - Ca2Al2MnSi3O12(OH) formed by hydrothermal synthesis
 Sample: q=0.25, run 38
;
_journal_name_full 'American Mineralogist'
_journal_page_first 1237
_journal_page_last 1246
_journal_paper_doi 10.2138/am.2010.3418
_journal_volume 95
_journal_year 2010
_chemical_compound_source Synthetic
_chemical_formula_sum 'Al2.1 Ca2 Fe0.12 H Mn0.78 O13 Si3'
_chemical_name_mineral Piemontite
_space_group_IT_number 11
_symmetry_space_group_name_Hall '-P 2yb'
_symmetry_space_group_name_H-M 'P 1 21/m 1'
_cell_angle_alpha 90
_cell_angle_beta 115.450
_cell_angle_gamma 90
_cell_formula_units_Z 2
_cell_length_a 8.8831
_cell_length_b 5.6687
_cell_length_c 10.1715
_cell_volume 462.489
_database_code_amcsd 0016953
_exptl_crystal_density_diffrn 3.444
_cod_original_cell_volume 462.490
_cod_original_formula_sum 'Ca2 Al2.1 Fe.12 Mn.78 Si3 O13 H'
_cod_database_code 9016313

loop_
_space_group_symop_operation_xyz
x,y,z
x,1/2-y,z
-x,1/2+y,-z
-x,-y,-z

loop_
_atom_site_label
_atom_site_fract_x
_atom_site_fract_y
_atom_site_fract_z
_atom_site_occupancy
_atom_site_type_symbol
_atom_site_attached_hydrogens
Ca1 0.75580 0.75000 0.15470 1.00000 Ca 0
Ca2 0.59930 0.75000 0.42120 1.00000 Ca 0
AlM1 0.00000 0.00000 0.00000 0.78000 Al 0
FeM1 0.00000 0.00000 0.00000 0.01000 Fe 0
MnM1 0.00000 0.00000 0.00000 0.21000 Mn 0
AlM2 0.00000 0.00000 0.50000 1.00000 Al 0
AlM3 0.30020 0.25000 0.22530 0.32000 Al 0
FeM3 0.30020 0.25000 0.22530 0.11000 Fe 0
MnM3 0.30020 0.25000 0.22530 0.57000 Mn 0
Si1 0.34080 0.75000 0.04690 1.00000 Si 0
Si2 0.68670 0.25000 0.27840 1.00000 Si 0
Si3 0.18790 0.75000 0.32260 1.00000 Si 0
O1 0.23130 0.98300 0.03290 1.00000 O 0
O2 0.30970 0.98100 0.36200 1.00000 O 0
O3 0.79600 0.01600 0.34490 1.00000 O 0
O4 0.06600 0.25000 0.13300 1.00000 O 0
O5 0.04200 0.75000 0.15300 1.00000 O 0
O6 0.06200 0.75000 0.40900 1.00000 O 0
O7 0.52200 0.75000 0.18200 1.00000 O 0
O8 0.52500 0.25000 0.30300 1.00000 O 0
O9 0.62200 0.25000 0.10000 1.00000 O 0
O-H10 0.07500 0.25000 0.41700 1.00000 O 1

loop_
_cod_changelog_entry_id
_cod_changelog_entry_author
_cod_changelog_entry_date
_cod_changelog_entry_text
1
;cod-tools version 3.8.0
Id: cif_guess_AMCSD_atom_types 9574 2023-05-10 09:00:05Z saulius
;
2023-05-10T18:56:55+03:00
;Derived atom types and hydrogen counts
from atom names that follow the AMCSD naming convention
(Wat == water, O-H == hydroxyl).
;

loop_
_cod_related_entry_id
_cod_related_entry_database
_cod_related_entry_code
1 AMCSD 0016953
